data_4512798
loop_
_publ_author_name
'Saraswatula, Viswanadha G.'
'Saha, Binoy K.'

_publ_section_title
;
 Modulation of Thermal Expansion by Guests and Polymorphism in a Hydrogen
 Bonded Host
;
_journal_issue 2
_journal_name_full 'Crystal Growth &amp; Design'
_journal_page_first 593
_journal_paper_doi 10.1021/cg501178f
_journal_volume 15
_journal_year 2015
_chemical_formula_moiety 'C30 H28 O4, 2.7(C7 H8 O), 0.3(C4 H8 O2)'
_chemical_formula_sum 'C50.1 H52 O7.3'
_chemical_formula_weight 770.92
_chemical_name_common 1-pc-185K
_chemical_name_systematic
;
 1,1,4,4,-tetrakis(4-hydroxyphenyl)cyclohexane.4-methylphenol.ethylacetate 
;
_space_group_crystal_system triclinic
_space_group_IT_number 2
_space_group_name_Hall '-P 1'
_space_group_name_H-M_alt 'P -1'
_symmetry_space_group_name_Hall '-P 1'
_symmetry_space_group_name_H-M 'P -1'
_atom_sites_solution_hydrogens geom
_atom_sites_solution_primary direct
_atom_sites_solution_secondary difmap
_audit_creation_date 2014-06-26
_audit_creation_method
;
Olex2 1.2
(compiled 2013.11.15 svn.r2834 for OlexSys, GUI svn.r4720)
;
_cell_angle_alpha 80.554(3)
_cell_angle_beta 84.113(3)
_cell_angle_gamma 74.179(3)
_cell_formula_units_Z 1
_cell_length_a 6.2844(2)
_cell_length_b 10.5867(4)
_cell_length_c 15.7854(5)
_cell_measurement_reflns_used 6069
_cell_measurement_temperature 185(2)
_cell_measurement_theta_max 29.2975
_cell_measurement_theta_min 3.0673
_cell_volume 994.88(6)
_computing_cell_refinement
;
CrysAlisPro, Oxford Diffraction Ltd.,
Version 1.171.34.44 (release 25-10-2010 CrysAlis171 .NET)
(compiled Oct 25 2010,18:11:34)
;
_computing_data_collection
;
CrysAlisPro, Oxford Diffraction Ltd.,
Version 1.171.34.44 (release 25-10-2010 CrysAlis171 .NET)
(compiled Oct 25 2010,18:11:34)
;
_computing_data_reduction
;
CrysAlisPro, Oxford Diffraction Ltd.,
Version 1.171.34.44 (release 25-10-2010 CrysAlis171 .NET)
(compiled Oct 25 2010,18:11:34)
;
_computing_molecular_graphics 'Olex2 (Dolomanov et al., 2009)'
_computing_publication_material 'Olex2 (Dolomanov et al., 2009)'
_computing_structure_refinement 'ShelXL (Sheldrick, 2008)'
_computing_structure_solution 'ShelXS (Sheldrick, 2008)'
_diffrn_ambient_temperature 185(2)
_diffrn_measured_fraction_theta_full 0.997
_diffrn_measured_fraction_theta_max 0.846
_diffrn_measurement_device_type 'Xcalibur, Eos'
_diffrn_measurement_method '\w scans'
_diffrn_radiation_monochromator graphite
_diffrn_radiation_type MoK\a
_diffrn_radiation_wavelength 0.71073
_diffrn_reflns_av_R_equivalents 0.0269
_diffrn_reflns_av_unetI/netI 0.0306
_diffrn_reflns_limit_h_max 8
_diffrn_reflns_limit_h_min -8
_diffrn_reflns_limit_k_max 13
_diffrn_reflns_limit_k_min -13
_diffrn_reflns_limit_l_max 21
_diffrn_reflns_limit_l_min -17
_diffrn_reflns_number 9628
_diffrn_reflns_theta_full 25.00
_diffrn_reflns_theta_max 29.36
_diffrn_reflns_theta_min 3.07
_diffrn_source 'fine-focus sealed tube'
_exptl_absorpt_coefficient_mu 0.085
_exptl_absorpt_correction_T_max 0.9652
_exptl_absorpt_correction_T_min 0.9571
_exptl_absorpt_correction_type multi-scan
_exptl_absorpt_process_details
;
CrysAlisPro, Oxford Diffraction Ltd.,
Version 1.171.34.44 (release 25-10-2010 CrysAlis171 .NET)
(compiled Oct 25 2010,18:11:34)
Empirical absorption correction using spherical harmonics,
 implemented in SCALE3 ABSPACK scaling algorithm.
;
_exptl_crystal_colour colorless
_exptl_crystal_density_diffrn 1.287
_exptl_crystal_density_method 'not measured'
_exptl_crystal_description block
_exptl_crystal_F_000 411
_exptl_crystal_size_max 0.52
_exptl_crystal_size_mid 0.51
_exptl_crystal_size_min 0.42
_platon_squeeze_details
;
0.35 molecules of 4-methylphenol and 0.15 
molecules of ethylacetate have been squeezed from the asymmetric unit
;
_refine_diff_density_max 0.385
_refine_diff_density_min -0.207
_refine_diff_density_rms 0.061
_refine_ls_extinction_method none
_refine_ls_goodness_of_fit_ref 1.063
_refine_ls_hydrogen_treatment constr
_refine_ls_matrix_type full
_refine_ls_number_parameters 230
_refine_ls_number_reflns 4635
_refine_ls_number_restraints 0
_refine_ls_restrained_S_all 1.063
_refine_ls_R_factor_all 0.0621
_refine_ls_R_factor_gt 0.0510
_refine_ls_shift/su_max 0.000
_refine_ls_shift/su_mean 0.000
_refine_ls_structure_factor_coef Fsqd
_refine_ls_weighting_details 'calc w=1/[\s^2^(Fo^2^)+(0.0985P)^2^+0.0956P] where P=(Fo^2^+2Fc^2^)/3'
_refine_ls_weighting_scheme calc
_refine_ls_wR_factor_gt 0.1506
_refine_ls_wR_factor_ref 0.1608
_reflns_number_gt 3704
_reflns_number_total 4635
_reflns_threshold_expression >2sigma(I)
_cod_data_source_file 1-pc-combined.cif
_cod_data_source_block 1-pc-185k
_cod_original_formula_sum 'C50.10 H52 O7.30'
_cod_database_code 4512798
_olex2_refinement_description
;
1. Fixed Uiso
 At 1.2 times of:
  All C(H) groups, All C(H,H) groups
 At 1.5 times of:
  All C(H,H,H) groups, All O(H) groups
2.a Secondary CH2 refined with riding coordinates:
 C3(H3A,H3B), C1(H1A,H1B)
2.b Aromatic/amide H refined with riding coordinates:
 C8(H8), C9(H9), C6(H6), C12(H12), C5(H5), C11(H11), C15(H15), C14(H14),
 C21(H21), C17(H17), C20(H20), C18(H18)
2.c Idealised Me refined as rotating group:
 C22(H22A,H22B,H22C)
2.d Idealised tetrahedral OH refined as rotating group:
 O1(H1), O2(H2), O3(H3)
;

loop_
_space_group_symop_id
_space_group_symop_operation_xyz
1 'x, y, z'
2 '-x, -y, -z'

loop_
_atom_site_label
_atom_site_type_symbol
_atom_site_fract_x
_atom_site_fract_y
_atom_site_fract_z
_atom_site_U_iso_or_equiv
_atom_site_adp_type
_atom_site_occupancy
_atom_site_symmetry_multiplicity
_atom_site_calc_flag
_atom_site_refinement_flags_posn
O1 O 0.86201(16) 0.07613(10) 0.32841(7) 0.0354(3) Uani 1 1 d .
H1 H 0.7648 0.0440 0.3543 0.053 Uiso 1 1 calc GR
C2 C 0.49005(19) 0.53675(13) 0.09128(8) 0.0235(3) Uani 1 1 d .
O2 O 0.28408(17) 0.93599(11) 0.31349(7) 0.0395(3) Uani 1 1 d .
H2 H 0.1505 0.9705 0.3180 0.059 Uiso 1 1 calc GR
C4 C 0.5921(2) 0.40641(12) 0.14962(8) 0.0237(3) Uani 1 1 d .
C8 C 0.5411(2) 0.23544(13) 0.26755(8) 0.0269(3) Uani 1 1 d .
H8 H 0.4461 0.1968 0.3056 0.032 Uiso 1 1 calc R
C9 C 0.4561(2) 0.34560(13) 0.20832(8) 0.0249(3) Uani 1 1 d .
H9 H 0.3033 0.3801 0.2077 0.030 Uiso 1 1 calc R
C6 C 0.9072(2) 0.24015(15) 0.21151(10) 0.0361(4) Uani 1 1 d .
H6 H 1.0599 0.2049 0.2120 0.043 Uiso 1 1 calc R
C10 C 0.4265(2) 0.64722(13) 0.14851(8) 0.0254(3) Uani 1 1 d .
C3 C 0.6532(2) 0.57250(13) 0.01637(8) 0.0248(3) Uani 1 1 d .
H3A H 0.5870 0.6600 -0.0136 0.030 Uiso 1 1 calc R
H3B H 0.7877 0.5760 0.0400 0.030 Uiso 1 1 calc R
C7 C 0.7677(2) 0.18352(13) 0.26963(8) 0.0264(3) Uani 1 1 d .
C1 C 0.28708(19) 0.52677(13) 0.04806(8) 0.0251(3) Uani 1 1 d .
H1A H 0.1819 0.5006 0.0922 0.030 Uiso 1 1 calc R
H1B H 0.2154 0.6136 0.0186 0.030 Uiso 1 1 calc R
C12 C 0.1624(2) 0.82491(14) 0.21258(10) 0.0338(3) Uani 1 1 d .
H12 H 0.0182 0.8777 0.2180 0.041 Uiso 1 1 calc R
C5 C 0.8192(2) 0.34942(15) 0.15264(9) 0.0333(3) Uani 1 1 d .
H5 H 0.9151 0.3861 0.1137 0.040 Uiso 1 1 calc R
C11 C 0.2133(2) 0.72829(14) 0.15867(9) 0.0320(3) Uani 1 1 d .
H11 H 0.1015 0.7175 0.1285 0.038 Uiso 1 1 calc R
C13 C 0.3258(2) 0.84275(14) 0.25819(9) 0.0304(3) Uani 1 1 d .
C15 C 0.5885(2) 0.66855(15) 0.19508(9) 0.0334(3) Uani 1 1 d .
H15 H 0.7330 0.6162 0.1898 0.040 Uiso 1 1 calc R
C14 C 0.5405(2) 0.76472(15) 0.24850(10) 0.0363(3) Uani 1 1 d .
H14 H 0.6522 0.7772 0.2780 0.044 Uiso 1 1 calc R
O3 O 0.59210(17) 0.94122(9) 0.41647(6) 0.0327(2) Uani 1 1 d .
H3 H 0.4880 0.9340 0.3920 0.049 Uiso 1 1 calc GR
C16 C 0.6707(2) 0.82670(13) 0.47213(8) 0.0258(3) Uani 1 1 d .
C21 C 0.5597(2) 0.72803(14) 0.49051(9) 0.0318(3) Uani 1 1 d .
H21 H 0.4270 0.7381 0.4657 0.038 Uiso 1 1 calc R
C17 C 0.8664(2) 0.81155(15) 0.51024(9) 0.0348(3) Uani 1 1 d .
H17 H 0.9398 0.8784 0.4990 0.042 Uiso 1 1 calc R
C20 C 0.6484(3) 0.61412(15) 0.54620(9) 0.0378(4) Uani 1 1 d .
H20 H 0.5724 0.5486 0.5589 0.045 Uiso 1 1 calc R
C18 C 0.9525(2) 0.69653(16) 0.56514(9) 0.0381(3) Uani 1 1 d .
H18 H 1.0844 0.6870 0.5903 0.046 Uiso 1 1 calc R
C19 C 0.8469(3) 0.59516(15) 0.58351(9) 0.0363(3) Uani 1 1 d .
C22 C 0.9426(4) 0.46871(18) 0.64170(11) 0.0564(5) Uani 1 1 d .
H22A H 0.8244 0.4356 0.6724 0.085 Uiso 1 1 calc GR
H22B H 1.0322 0.4860 0.6819 0.085 Uiso 1 1 calc GR
H22C H 1.0322 0.4039 0.6078 0.085 Uiso 1 1 calc GR

loop_
_atom_site_aniso_label
_atom_site_aniso_U_11
_atom_site_aniso_U_22
_atom_site_aniso_U_33
_atom_site_aniso_U_23
_atom_site_aniso_U_13
_atom_site_aniso_U_12
O1 0.0287(5) 0.0304(5) 0.0396(6) 0.0129(4) -0.0078(4) -0.0037(4)
C2 0.0174(6) 0.0255(6) 0.0268(6) 0.0058(5) -0.0072(5) -0.0078(5)
O2 0.0299(5) 0.0387(6) 0.0480(6) -0.0111(5) -0.0149(5) 0.0018(4)
C4 0.0211(6) 0.0240(6) 0.0260(6) 0.0023(5) -0.0068(5) -0.0074(5)
C8 0.0254(6) 0.0271(7) 0.0249(6) 0.0019(5) 0.0016(5) -0.0059(5)
C9 0.0192(6) 0.0260(6) 0.0262(6) 0.0009(5) -0.0011(5) -0.0031(5)
C6 0.0191(6) 0.0376(8) 0.0460(9) 0.0118(6) -0.0085(6) -0.0061(6)
C10 0.0219(6) 0.0252(6) 0.0281(6) 0.0062(5) -0.0073(5) -0.0082(5)
C3 0.0196(6) 0.0273(6) 0.0283(6) 0.0069(5) -0.0083(5) -0.0111(5)
C7 0.0279(6) 0.0222(6) 0.0276(6) 0.0028(5) -0.0083(5) -0.0052(5)
C1 0.0174(6) 0.0289(7) 0.0285(6) 0.0065(5) -0.0064(5) -0.0095(5)
C12 0.0229(6) 0.0304(7) 0.0452(8) -0.0017(6) -0.0103(6) -0.0014(5)
C5 0.0211(6) 0.0364(8) 0.0396(8) 0.0121(6) -0.0065(5) -0.0117(6)
C11 0.0232(6) 0.0316(7) 0.0411(8) 0.0009(6) -0.0131(5) -0.0064(5)
C13 0.0297(7) 0.0261(7) 0.0335(7) 0.0018(5) -0.0099(5) -0.0047(5)
C15 0.0205(6) 0.0389(8) 0.0397(8) -0.0043(6) -0.0102(5) -0.0035(5)
C14 0.0262(7) 0.0420(8) 0.0418(8) -0.0079(6) -0.0138(6) -0.0052(6)
O3 0.0364(6) 0.0291(5) 0.0320(5) 0.0033(4) -0.0103(4) -0.0092(4)
C16 0.0281(6) 0.0255(6) 0.0215(6) -0.0026(5) -0.0018(5) -0.0032(5)
C21 0.0332(7) 0.0342(7) 0.0294(7) -0.0026(6) -0.0033(5) -0.0117(6)
C17 0.0332(7) 0.0376(8) 0.0340(7) -0.0005(6) -0.0065(6) -0.0112(6)
C20 0.0523(9) 0.0299(8) 0.0316(8) -0.0011(6) 0.0005(6) -0.0143(7)
C18 0.0321(7) 0.0475(9) 0.0300(7) -0.0033(6) -0.0068(6) -0.0017(6)
C19 0.0462(8) 0.0313(7) 0.0218(7) -0.0025(5) 0.0016(6) 0.0039(6)
C22 0.0777(13) 0.0410(10) 0.0305(8) 0.0030(7) 0.0006(8) 0.0120(9)

loop_
_atom_type_symbol
_atom_type_description
_atom_type_scat_dispersion_real
_atom_type_scat_dispersion_imag
_atom_type_scat_source
C C 0.0033 0.0016 'International Tables Vol C Tables 4.2.6.8 and 6.1.1.4'
H H 0.0000 0.0000 'International Tables Vol C Tables 4.2.6.8 and 6.1.1.4'
O O 0.0106 0.0060 'International Tables Vol C Tables 4.2.6.8 and 6.1.1.4'

loop_
_geom_angle_atom_site_label_1
_geom_angle_atom_site_label_2
_geom_angle_atom_site_label_3
_geom_angle
_geom_angle_site_symmetry_1
C7 O1 H1 109.5 .
C4 C2 C3 112.81(10) .
C10 C2 C4 106.88(10) .
C10 C2 C3 109.01(10) .
C10 C2 C1 111.35(10) .
C1 C2 C4 111.31(9) .
C1 C2 C3 105.53(10) .
C13 O2 H2 109.5 .
C9 C4 C2 119.96(11) .
C5 C4 C2 123.44(10) .
C5 C4 C9 116.38(11) .
C9 C8 H8 120.2 .
C7 C8 H8 120.2 .
C7 C8 C9 119.64(11) .
C4 C9 H9 118.9 .
C8 C9 C4 122.20(11) .
C8 C9 H9 118.9 .
C7 C6 H6 120.1 .
C5 C6 H6 120.1 .
C5 C6 C7 119.80(12) .
C11 C10 C2 123.86(11) .
C11 C10 C15 116.59(13) .
C15 C10 C2 119.54(11) .
C2 C3 H3A 109.0 .
C2 C3 H3B 109.0 .
H3A C3 H3B 107.8 .
C1 C3 C2 112.90(10) 2_665
C1 C3 H3A 109.0 2_665
C1 C3 H3B 109.0 2_665
O1 C7 C8 122.25(11) .
O1 C7 C6 118.07(11) .
C8 C7 C6 119.68(12) .
C2 C1 H1A 109.0 .
C2 C1 H1B 109.0 .
C3 C1 C2 113.04(10) 2_665
C3 C1 H1A 109.0 2_665
C3 C1 H1B 109.0 2_665
H1A C1 H1B 107.8 .
C11 C12 H12 120.0 .
C13 C12 H12 120.0 .
C13 C12 C11 120.07(13) .
C4 C5 H5 118.9 .
C6 C5 C4 122.28(11) .
C6 C5 H5 118.9 .
C10 C11 H11 119.1 .
C12 C11 C10 121.90(12) .
C12 C11 H11 119.1 .
O2 C13 C12 122.54(13) .
O2 C13 C14 118.09(12) .
C12 C13 C14 119.37(13) .
C10 C15 H15 118.9 .
C14 C15 C10 122.11(13) .
C14 C15 H15 118.9 .
C13 C14 H14 120.0 .
C15 C14 C13 119.95(12) .
C15 C14 H14 120.0 .
C16 O3 H3 109.5 .
O3 C16 C21 121.94(12) .
O3 C16 C17 118.23(11) .
C17 C16 C21 119.83(13) .
C16 C21 H21 120.3 .
C16 C21 C20 119.36(13) .
C20 C21 H21 120.3 .
C16 C17 H17 120.1 .
C16 C17 C18 119.74(13) .
C18 C17 H17 120.1 .
C21 C20 H20 119.1 .
C19 C20 C21 121.89(13) .
C19 C20 H20 119.1 .
C17 C18 H18 119.2 .
C17 C18 C19 121.65(14) .
C19 C18 H18 119.2 .
C20 C19 C18 117.49(13) .
C20 C19 C22 120.73(15) .
C18 C19 C22 121.78(15) .
C19 C22 H22A 109.5 .
C19 C22 H22B 109.5 .
C19 C22 H22C 109.5 .
H22A C22 H22B 109.5 .
H22A C22 H22C 109.5 .
H22B C22 H22C 109.5 .

loop_
_geom_bond_atom_site_label_1
_geom_bond_atom_site_label_2
_geom_bond_distance
_geom_bond_site_symmetry_2
O1 H1 0.8200 .
O1 C7 1.3799(15) .
C2 C4 1.5443(16) .
C2 C10 1.5366(19) .
C2 C3 1.5520(17) .
C2 C1 1.5425(16) .
O2 H2 0.8200 .
O2 C13 1.3784(17) .
C4 C9 1.3947(16) .
C4 C5 1.3925(18) .
C8 H8 0.9300 .
C8 C9 1.3873(17) .
C8 C7 1.3810(18) .
C9 H9 0.9300 .
C6 H6 0.9300 .
C6 C7 1.3825(19) .
C6 C5 1.3826(18) .
C10 C11 1.3900(19) .
C10 C15 1.4001(17) .
C3 H3A 0.9700 .
C3 H3B 0.9700 .
C3 C1 1.5288(18) 2_665
C1 C3 1.5288(18) 2_665
C1 H1A 0.9700 .
C1 H1B 0.9700 .
C12 H12 0.9300 .
C12 C11 1.387(2) .
C12 C13 1.3821(19) .
C5 H5 0.9300 .
C11 H11 0.9300 .
C13 C14 1.385(2) .
C15 H15 0.9300 .
C15 C14 1.379(2) .
C14 H14 0.9300 .
O3 H3 0.8200 .
O3 C16 1.3780(15) .
C16 C21 1.3852(19) .
C16 C17 1.3825(19) .
C21 H21 0.9300 .
C21 C20 1.387(2) .
C17 H17 0.9300 .
C17 C18 1.385(2) .
C20 H20 0.9300 .
C20 C19 1.385(2) .
C18 H18 0.9300 .
C18 C19 1.387(2) .
C19 C22 1.506(2) .
C22 H22A 0.9600 .
C22 H22B 0.9600 .
C22 H22C 0.9600 .

loop_
_geom_torsion_atom_site_label_1
_geom_torsion_atom_site_label_2
_geom_torsion_atom_site_label_3
_geom_torsion_atom_site_label_4
_geom_torsion
_geom_torsion_site_symmetry_4
C2 C4 C9 C8 -173.94(12) .
C2 C4 C5 C6 173.34(13) .
C2 C10 C11 C12 178.51(12) .
C2 C10 C15 C14 -178.94(12) .
O2 C13 C14 C15 178.77(13) .
C4 C2 C10 C11 -122.52(13) .
C4 C2 C10 C15 56.41(14) .
C4 C2 C3 C1 65.68(13) 2_665
C4 C2 C1 C3 -66.56(13) 2_665
C9 C4 C5 C6 -1.3(2) .
C9 C8 C7 O1 178.41(12) .
C9 C8 C7 C6 -1.3(2) .
C10 C2 C4 C9 73.68(13) .
C10 C2 C4 C5 -100.77(14) .
C10 C2 C3 C1 -175.75(9) 2_665
C10 C2 C1 C3 174.29(9) 2_665
C10 C15 C14 C13 0.8(2) .
C3 C2 C4 C9 -166.52(11) .
C3 C2 C4 C5 19.03(18) .
C3 C2 C10 C11 115.26(13) .
C3 C2 C10 C15 -65.81(14) .
C3 C2 C1 C3 56.15(14) 2_665
C7 C8 C9 C4 0.4(2) .
C7 C6 C5 C4 0.4(2) .
C1 C2 C4 C9 -48.10(15) .
C1 C2 C4 C5 137.45(13) .
C1 C2 C10 C11 -0.76(16) .
C1 C2 C10 C15 178.17(11) .
C1 C2 C3 C1 -56.06(14) 2_665
C12 C13 C14 C15 -1.3(2) .
C5 C4 C9 C8 0.89(19) .
C5 C6 C7 O1 -178.81(13) .
C5 C6 C7 C8 1.0(2) .
C11 C10 C15 C14 0.1(2) .
C11 C12 C13 O2 -179.14(12) .
C11 C12 C13 C14 0.9(2) .
C13 C12 C11 C10 -0.1(2) .
C15 C10 C11 C12 -0.4(2) .
O3 C16 C21 C20 179.16(12) .
O3 C16 C17 C18 -178.69(12) .
C16 C21 C20 C19 -0.7(2) .
C16 C17 C18 C19 -0.2(2) .
C21 C16 C17 C18 1.4(2) .
C21 C20 C19 C18 1.8(2) .
C21 C20 C19 C22 -178.18(13) .
C17 C16 C21 C20 -0.9(2) .
C17 C18 C19 C20 -1.3(2) .
C17 C18 C19 C22 178.67(14) .

loop_
_platon_squeeze_void_nr
_platon_squeeze_void_average_x
_platon_squeeze_void_average_y
_platon_squeeze_void_average_z
_platon_squeeze_void_volume
_platon_squeeze_void_count_electrons
_platon_squeeze_void_content
1 -0.116 0.500 0.500 157 20 ' '
